data_7703560
loop_
_publ_author_name
'Srivastava, Ravi'
'Quadrelli, Elsje Alessandra'
'Camp, Cl\'ement'

_publ_section_title
;
 Lability of Ta-NHC adducts as a synthetic route towards heterobimetallic
 Ta/Rh complexes.
;
_journal_issue 10
_journal_name_full 'Dalton transactions (Cambridge, England : 2003)'
_journal_page_first 3120
_journal_page_last 3128
_journal_paper_doi 10.1039/d0dt00344a
_journal_volume 49
_journal_year 2020
_chemical_formula_moiety 'C26 H41 N2 O1 Ta1'
_chemical_formula_sum 'C26 H41 N2 O Ta'
_chemical_formula_weight 578.57
_chemical_properties_physical Air-sensitive,Moisture-sensitive
_space_group_IT_number 2
_space_group_name_Hall '-P 1'
_space_group_name_H-M_alt 'P -1'
_symmetry_cell_setting triclinic
_symmetry_space_group_name_Hall '-P 1'
_symmetry_space_group_name_H-M 'P -1'
_atom_sites_solution_hydrogens difmap
_atom_sites_solution_primary direct
_audit_update_record
;
2020-01-30 deposited with the CCDC.	2020-02-19 downloaded from the CCDC.
;
_cell_angle_alpha 71.346(6)
_cell_angle_beta 75.611(7)
_cell_angle_gamma 68.301(7)
_cell_formula_units_Z 2
_cell_length_a 8.6557(7)
_cell_length_b 10.8781(7)
_cell_length_c 15.8244(11)
_cell_measurement_reflns_used 12002
_cell_measurement_temperature 150.01(10)
_cell_measurement_theta_max 29.2690
_cell_measurement_theta_min 2.9210
_cell_volume 1297.24(18)
_computing_cell_refinement
; 
 CrysAlisPro (Rigaku Oxford Diffraction, 2017) 
;
_computing_data_collection 'Gemini, (Oxford Diffraction, 2006)'
_computing_data_reduction
; 
 CrysAlisPro (Rigaku Oxford Diffraction, 2017) 
;
_computing_molecular_graphics 'CAMERON (Watkin et al., 1996)'
_computing_publication_material 'CRYSTALS (Betteridge et al., 2003)'
_computing_structure_refinement 'CRYSTALS (Betteridge et al., 2003)'
_computing_structure_solution 'SIR97 (Altomare et al., 1999)'
_diffrn_ambient_environment N~2~
_diffrn_ambient_temperature 150.01(10)
_diffrn_detector 'CCD plate'
_diffrn_detector_area_resol_mean 10.4685
_diffrn_detector_type Atlas
_diffrn_measured_fraction_theta_full 0.998
_diffrn_measured_fraction_theta_max 0.891
_diffrn_measurement_device 'four-circle diffractometer'
_diffrn_measurement_device_type 'Xcalibur, Atlas, Gemini ultra'
_diffrn_measurement_method \w
_diffrn_radiation_monochromator graphite
_diffrn_radiation_probe x-ray
_diffrn_radiation_type 'Mo K\a'
_diffrn_radiation_wavelength 0.71073
_diffrn_reflns_av_R_equivalents 0.068
_diffrn_reflns_limit_h_max 11
_diffrn_reflns_limit_h_min -11
_diffrn_reflns_limit_k_max 14
_diffrn_reflns_limit_k_min -14
_diffrn_reflns_limit_l_max 21
_diffrn_reflns_limit_l_min -20
_diffrn_reflns_number 30768
_diffrn_reflns_theta_full 26.362
_diffrn_reflns_theta_max 29.682
_diffrn_reflns_theta_min 2.770
_diffrn_source 'fine-focus sealed X-ray tube'
_diffrn_source_type 'Enhance (Mo) X-ray Source'
_diffrn_standards_number 0
_exptl_absorpt_coefficient_mu 4.255
_exptl_absorpt_correction_T_max 0.658
_exptl_absorpt_correction_T_min 0.285
_exptl_absorpt_correction_type analytical
_exptl_absorpt_process_details
;
CrysAlisPro 1.171.39.46 (Rigaku Oxford Diffraction, 2018)
Analytical numeric absorption correction using a multifaceted crystal
			model based on expressions derived by R.C. Clark & J.S. Reid.
(Clark, R. C. & Reid, J. S. (1995). Acta Cryst. A51, 887-897)
Empirical absorption correction using spherical harmonics,
 implemented in SCALE3 ABSPACK scaling algorithm.
;
_exptl_crystal_colour yellow
_exptl_crystal_density_diffrn 1.481
_exptl_crystal_density_meas ?
_exptl_crystal_density_method 'not measured'
_exptl_crystal_description plate
_exptl_crystal_F_000 584
_exptl_crystal_size_max 0.434
_exptl_crystal_size_mid 0.297
_exptl_crystal_size_min 0.122
_refine_diff_density_max 3.43
_refine_diff_density_min -3.09
_refine_ls_extinction_coef 44(4)
_refine_ls_extinction_method 'Larson (1970), Equation 22'
_refine_ls_goodness_of_fit_ref 0.9970
_refine_ls_hydrogen_treatment constr
_refine_ls_matrix_type full
_refine_ls_number_parameters 272
_refine_ls_number_reflns 6543
_refine_ls_number_restraints 0
_refine_ls_R_factor_all 0.0513
_refine_ls_R_factor_gt 0.0420
_refine_ls_shift/su_max 0.0010302
_refine_ls_shift/su_mean 0.0000187
_refine_ls_structure_factor_coef Fsqd
_refine_ls_weighting_details
;
 Method= Modified Sheldrick 
 w=1/[\s^2^(F^2^) + ( 0.00P)^2^ +15.95P] 
 ,where P=(max(Fo^2^,0) + 2Fc^2^)/3 
;
_refine_ls_weighting_scheme calc
_refine_ls_wR_factor_all 0.0972
_refine_ls_wR_factor_gt 0.0867
_refine_ls_wR_factor_ref 0.0972
_reflns_limit_h_max 11
_reflns_limit_h_min -11
_reflns_limit_k_max 14
_reflns_limit_k_min -13
_reflns_limit_l_max 21
_reflns_limit_l_min 0
_reflns_number_gt 5736
_reflns_number_total 6555
_reflns_threshold_expression I>2.0\s(I)
_oxford_diffrn_Wilson_B_factor 1.55
_oxford_diffrn_Wilson_scale 0.04
_oxford_refine_ls_r_factor_ref 0.0513
_oxford_refine_ls_scale 5.08(8)
_oxford_reflns_number_all 6543
_cod_data_source_file d0dt00344a2.cif
_cod_data_source_block I_CCDC1
_cod_depositor_comments
;
The following automatic conversions were performed:

data item '_exptl_crystal_density_meas' value 'not measured' was
changed to '?' -- the value is perceived as not measured.

Automatic conversion script
Id: cif_fix_values 7556 2019-12-06 15:28:31Z antanas 

 Adding full bibliography for 7703559--7703562.cif.
;
_cod_original_sg_symbol_H-M 'P -1 '
_cod_original_formula_sum 'C26 H41 N2 O1 Ta1'
_cod_database_code 7703560
_oxdiff_exptl_absorpt_empirical_full_min 0.747
_oxdiff_exptl_absorpt_empirical_full_max 1.458
_oxdiff_exptl_absorpt_empirical_details
;
Empirical correction (ABSPACK) includes:
- Absorption correction using spherical harmonics
- Frame scaling
;
_oxford_refine_reflns_threshold_expression_ref I>-10.0\s(I)

loop_
_symmetry_equiv_pos_as_xyz
x,y,z
-x,-y,-z

loop_
_atom_site_label
_atom_site_type_symbol
_atom_site_fract_x
_atom_site_fract_y
_atom_site_fract_z
_atom_site_U_iso_or_equiv
_atom_site_occupancy
_atom_site_adp_type
_atom_site_refinement_flags_posn
_atom_site_refinement_flags_adp
_atom_site_refinement_flags_occupancy
_atom_site_disorder_assembly
_atom_site_disorder_group
_atom_site_attached_hydrogens
Ta1 Ta 0.49823(3) 0.55625(2) 0.723348(15) 0.0184 1.0000 Uani . . . . . .
O2 O 0.6688(5) 0.6171(4) 0.6388(3) 0.0226 1.0000 Uani . . . . . .
C3 C 0.8200(7) 0.6410(6) 0.6400(4) 0.0252 1.0000 Uani . . . . . .
C4 C 0.8953(8) 0.6896(7) 0.5429(5) 0.0364 1.0000 Uani . . . . . .
H41 H 1.0005 0.7015 0.5419 0.0549 1.0000 Uiso R . . . . .
H43 H 0.8188 0.7750 0.5148 0.0549 1.0000 Uiso R . . . . .
H42 H 0.9141 0.6227 0.5109 0.0549 1.0000 Uiso R . . . . .
C5 C 0.9403(7) 0.5071(6) 0.6836(4) 0.0266 1.0000 Uani . . . . . .
N6 N 0.8748(6) 0.4470(5) 0.7758(3) 0.0266 1.0000 Uani . . . . . .
C7 C 0.7161(7) 0.4396(6) 0.8026(4) 0.0215 1.0000 Uani . . . . . .
N8 N 0.7180(6) 0.3652(5) 0.8894(3) 0.0258 1.0000 Uani . . . . . .
C9 C 0.5745(7) 0.3267(6) 0.9431(4) 0.0238 1.0000 Uani . . . . . .
C10 C 0.4159(7) 0.4250(6) 0.9334(4) 0.0231 1.0000 Uani . . . . . .
C11 C 0.3952(8) 0.5607(6) 0.8668(4) 0.0258 1.0000 Uani . . . . . .
H112 H 0.4542 0.6076 0.8833 0.0308 1.0000 Uiso R . . . . .
H111 H 0.2762 0.6119 0.8713 0.0311 1.0000 Uiso R . . . . .
C12 C 0.2777(7) 0.3870(6) 0.9852(4) 0.0245 1.0000 Uani . . . . . .
C13 C 0.2935(8) 0.2587(7) 1.0439(4) 0.0287 1.0000 Uani . . . . . .
C14 C 0.1408(9) 0.2228(8) 1.1008(4) 0.0358 1.0000 Uani . . . . . .
H141 H 0.1717 0.1553 1.1550 0.0539 1.0000 Uiso R . . . . .
H142 H 0.0574 0.3026 1.1160 0.0541 1.0000 Uiso R . . . . .
H143 H 0.0954 0.1869 1.0679 0.0540 1.0000 Uiso R . . . . .
C15 C 0.4515(8) 0.1636(7) 1.0484(4) 0.0301 1.0000 Uani . . . . . .
C16 C 0.5945(8) 0.1942(7) 0.9974(4) 0.0304 1.0000 Uani . . . . . .
C17 C 0.7613(9) 0.0806(7) 1.0015(5) 0.0398 1.0000 Uani . . . . . .
H151 H 0.4626 0.0767 1.0863 0.0361 1.0000 Uiso R . . . . .
H121 H 0.1712 0.4504 0.9801 0.0291 1.0000 Uiso R . . . . .
C18 C 0.8706(8) 0.3310(7) 0.9166(4) 0.0323 1.0000 Uani . . . . . .
C19 C 0.9716(8) 0.3807(7) 0.8448(5) 0.0352 1.0000 Uani . . . . . .
H191 H 1.0835 0.3727 0.8416 0.0419 1.0000 Uiso R . . . . .
H181 H 0.8979 0.2826 0.9738 0.0390 1.0000 Uiso R . . . . .
H52 H 1.0442 0.5214 0.6841 0.0317 1.0000 Uiso R . . . . .
H51 H 0.9634 0.4431 0.6479 0.0320 1.0000 Uiso R . . . . .
C20 C 0.7810(8) 0.7483(7) 0.6908(5) 0.0365 1.0000 Uani . . . . . .
H201 H 0.8843 0.7604 0.6936 0.0549 1.0000 Uiso R . . . . .
H202 H 0.7091 0.8334 0.6599 0.0550 1.0000 Uiso R . . . . .
H203 H 0.7259 0.7196 0.7506 0.0549 1.0000 Uiso R . . . . .
C21 C 0.4704(7) 0.3999(5) 0.7048(4) 0.0201 1.0000 Uani . . . . . .
C22 C 0.5240(7) 0.2827(6) 0.6621(4) 0.0242 1.0000 Uani . . . . . .
C23 C 0.3842(9) 0.2895(8) 0.6154(6) 0.0412 1.0000 Uani . . . . . .
H233 H 0.4229 0.2149 0.5874 0.0619 1.0000 Uiso R . . . . .
H232 H 0.3556 0.3748 0.5703 0.0620 1.0000 Uiso R . . . . .
H231 H 0.2865 0.2827 0.6594 0.0618 1.0000 Uiso R . . . . .
C24 C 0.6783(9) 0.2933(8) 0.5910(5) 0.0438 1.0000 Uani . . . . . .
H242 H 0.7162 0.2185 0.5630 0.0659 1.0000 Uiso R . . . . .
H241 H 0.6513 0.3780 0.5456 0.0660 1.0000 Uiso R . . . . .
H243 H 0.7672 0.2886 0.6194 0.0658 1.0000 Uiso R . . . . .
C25 C 0.5686(11) 0.1481(8) 0.7329(6) 0.0500 1.0000 Uani . . . . . .
H251 H 0.6013 0.0741 0.7051 0.0749 1.0000 Uiso R . . . . .
H252 H 0.4725 0.1432 0.7783 0.0749 1.0000 Uiso R . . . . .
H253 H 0.6597 0.1416 0.7600 0.0749 1.0000 Uiso R . . . . .
C26 C 0.2651(7) 0.7269(6) 0.6848(4) 0.0210 1.0000 Uani . . . . . .
C27 C 0.2408(7) 0.8809(6) 0.6703(4) 0.0258 1.0000 Uani . . . . . .
C28 C 0.3636(8) 0.9245(6) 0.5877(5) 0.0319 1.0000 Uani . . . . . .
H283 H 0.4763 0.8650 0.5955 0.0478 1.0000 Uiso R . . . . .
H282 H 0.3580 1.0164 0.5820 0.0479 1.0000 Uiso R . . . . .
H281 H 0.3347 0.9199 0.5342 0.0481 1.0000 Uiso R . . . . .
C29 C 0.2785(10) 0.9037(7) 0.7520(5) 0.0376 1.0000 Uani . . . . . .
H291 H 0.2073 0.8721 0.8052 0.0559 1.0000 Uiso R . . . . .
H292 H 0.2585 0.9996 0.7440 0.0559 1.0000 Uiso R . . . . .
H293 H 0.3941 0.8546 0.7603 0.0559 1.0000 Uiso R . . . . .
C30 C 0.0634(8) 0.9708(7) 0.6526(5) 0.0388 1.0000 Uani . . . . . .
H303 H -0.0158 0.9498 0.7053 0.0578 1.0000 Uiso R . . . . .
H302 H 0.0567 1.0651 0.6396 0.0580 1.0000 Uiso R . . . . .
H301 H 0.0389 0.9538 0.6022 0.0579 1.0000 Uiso R . . . . .
H262 H 0.1738 0.7073 0.7307 0.0252 1.0000 Uiso R . . . . .
H261 H 0.2509 0.7180 0.6285 0.0247 1.0000 Uiso R . . . . .
H211 H 0.3706 0.3956 0.7427 0.0247 1.0000 Uiso R . . . . .
H173 H 0.7414 -0.0059 1.0194 0.0619 1.0000 Uiso R . . . . .
H172 H 0.8183 0.0845 1.0450 0.0620 1.0000 Uiso R . . . . .
H171 H 0.8297 0.0901 0.9433 0.0618 1.0000 Uiso R . . . . .

loop_
_atom_site_aniso_label
_atom_site_aniso_U_11
_atom_site_aniso_U_22
_atom_site_aniso_U_33
_atom_site_aniso_U_23
_atom_site_aniso_U_13
_atom_site_aniso_U_12
Ta1 0.01584(12) 0.02092(13) 0.01944(13) -0.00651(8) -0.00296(8) -0.00545(8)
O2 0.0174(19) 0.029(2) 0.023(2) -0.0073(16) 0.0002(16) -0.0095(16)
C3 0.014(3) 0.034(3) 0.028(3) -0.009(2) 0.002(2) -0.011(2)
C4 0.026(3) 0.043(4) 0.037(4) -0.005(3) 0.002(3) -0.015(3)
C5 0.015(3) 0.036(3) 0.027(3) -0.011(3) 0.002(2) -0.006(2)
N6 0.019(2) 0.033(3) 0.026(3) -0.008(2) -0.005(2) -0.005(2)
C7 0.021(3) 0.025(3) 0.018(3) -0.012(2) -0.000(2) -0.003(2)
N8 0.019(2) 0.031(3) 0.025(3) -0.009(2) -0.003(2) -0.004(2)
C9 0.019(3) 0.034(3) 0.016(3) -0.009(2) -0.002(2) -0.004(2)
C10 0.024(3) 0.028(3) 0.015(3) -0.012(2) -0.003(2) -0.001(2)
C11 0.027(3) 0.031(3) 0.018(3) -0.008(2) -0.003(2) -0.007(3)
C12 0.021(3) 0.036(3) 0.014(2) -0.008(2) 0.001(2) -0.007(2)
C13 0.031(3) 0.036(3) 0.018(3) -0.008(2) -0.002(2) -0.010(3)
C14 0.032(4) 0.049(4) 0.023(3) -0.003(3) -0.001(3) -0.016(3)
C15 0.034(3) 0.027(3) 0.022(3) -0.000(2) -0.004(3) -0.006(3)
C16 0.025(3) 0.037(4) 0.025(3) -0.008(3) -0.005(2) -0.004(3)
C17 0.033(4) 0.033(4) 0.037(4) -0.000(3) -0.008(3) 0.002(3)
C18 0.022(3) 0.043(4) 0.029(3) -0.009(3) -0.013(3) -0.001(3)
C19 0.020(3) 0.050(4) 0.034(4) -0.009(3) -0.012(3) -0.006(3)
C20 0.025(3) 0.041(4) 0.051(4) -0.018(3) -0.005(3) -0.014(3)
C21 0.018(3) 0.019(3) 0.026(3) -0.007(2) -0.005(2) -0.006(2)
C22 0.023(3) 0.016(3) 0.033(3) -0.009(2) -0.004(2) -0.005(2)
C23 0.035(4) 0.042(4) 0.061(5) -0.030(4) -0.012(3) -0.009(3)
C24 0.035(4) 0.052(5) 0.050(4) -0.031(4) 0.008(3) -0.015(3)
C25 0.054(5) 0.030(4) 0.061(5) -0.010(4) -0.010(4) -0.010(4)
C26 0.023(3) 0.023(3) 0.020(3) -0.004(2) -0.002(2) -0.013(2)
C27 0.023(3) 0.025(3) 0.027(3) -0.006(2) -0.001(2) -0.008(2)
C28 0.029(3) 0.023(3) 0.039(4) -0.001(3) -0.002(3) -0.009(3)
C29 0.045(4) 0.029(4) 0.040(4) -0.013(3) -0.002(3) -0.012(3)
C30 0.025(3) 0.031(4) 0.050(4) -0.003(3) 0.002(3) -0.009(3)

loop_
_atom_type_symbol
_atom_type_scat_dispersion_real
_atom_type_scat_dispersion_imag
_atom_type_scat_Cromer_Mann_a1
_atom_type_scat_Cromer_Mann_b1
_atom_type_scat_Cromer_Mann_a2
_atom_type_scat_Cromer_Mann_b2
_atom_type_scat_Cromer_Mann_a3
_atom_type_scat_Cromer_Mann_b3
_atom_type_scat_Cromer_Mann_a4
_atom_type_scat_Cromer_Mann_b4
_atom_type_scat_Cromer_Mann_c
_atom_type_scat_source
C 0.0033 0.0016 2.3100 20.8439 1.0200 10.2075 1.5886 0.5687 0.8650 51.6512 0.2156 'International Tables Vol C 4.2.6.8 and 6.1.1.4'
H 0.0000 0.0000 0.4930 10.5109 0.3229 26.1257 0.1402 3.1424 0.0408 57.7998 0.0030 'International Tables Vol C 4.2.6.8 and 6.1.1.4'
N 0.0061 0.0033 12.2126 0.0057 3.1322 9.8933 2.0125 28.9975 1.1663 0.5826 -11.5290 'International Tables Vol C 4.2.6.8 and 6.1.1.4'
O 0.0106 0.0060 3.0485 13.2771 2.2868 5.7011 1.5463 0.3239 0.8670 32.9089 0.2508 'International Tables Vol C 4.2.6.8 and 6.1.1.4'
Ta -0.7052 6.5227 29.2024 1.7733 15.2293 9.3705 14.5135 0.2960 4.7649 63.3644 9.2435 'International Tables Vol C 4.2.6.8 and 6.1.1.4'

loop_
_geom_angle_atom_site_label_1
_geom_angle_site_symmetry_1
_geom_angle_atom_site_label_2
_geom_angle_site_symmetry_2
_geom_angle_atom_site_label_3
_geom_angle_site_symmetry_3
_geom_angle
_geom_angle_publ_flag
O2 . Ta1 . C7 . 80.92(19) yes
O2 . Ta1 . C11 . 133.8(2) yes
C7 . Ta1 . C11 . 73.4(2) yes
O2 . Ta1 . C21 . 113.3(2) yes
C7 . Ta1 . C21 . 96.8(2) yes
C11 . Ta1 . C21 . 107.5(2) yes
O2 . Ta1 . C26 . 102.14(18) yes
C7 . Ta1 . C26 . 155.4(2) yes
C11 . Ta1 . C26 . 87.8(2) yes
C21 . Ta1 . C26 . 104.1(2) yes
Ta1 . O2 . C3 . 137.8(4) yes
O2 . C3 . C4 . 107.7(5) yes
O2 . C3 . C5 . 108.1(5) yes
C4 . C3 . C5 . 109.2(5) yes
O2 . C3 . C20 . 110.1(5) yes
C4 . C3 . C20 . 110.4(5) yes
C5 . C3 . C20 . 111.3(5) yes
C3 . C4 . H41 . 109.2 no
C3 . C4 . H43 . 109.4 no
H41 . C4 . H43 . 110.0 no
C3 . C4 . H42 . 109.4 no
H41 . C4 . H42 . 109.5 no
H43 . C4 . H42 . 109.4 no
C3 . C5 . N6 . 113.5(5) yes
C3 . C5 . H52 . 109.1 no
N6 . C5 . H52 . 108.7 no
C3 . C5 . H51 . 108.2 no
N6 . C5 . H51 . 108.1 no
H52 . C5 . H51 . 109.2 no
C5 . N6 . C7 . 124.3(5) yes
C5 . N6 . C19 . 123.8(5) yes
C7 . N6 . C19 . 111.7(5) yes
Ta1 . C7 . N6 . 125.8(4) yes
Ta1 . C7 . N8 . 130.1(4) yes
N6 . C7 . N8 . 103.4(5) yes
C7 . N8 . C9 . 121.9(5) yes
C7 . N8 . C18 . 111.9(5) yes
C9 . N8 . C18 . 126.2(5) yes
N8 . C9 . C10 . 117.0(5) yes
N8 . C9 . C16 . 120.5(5) yes
C10 . C9 . C16 . 122.4(6) yes
C9 . C10 . C11 . 121.8(5) yes
C9 . C10 . C12 . 116.7(5) yes
C11 . C10 . C12 . 121.5(5) yes
C10 . C11 . Ta1 . 116.0(4) yes
C10 . C11 . H112 . 107.7 no
Ta1 . C11 . H112 . 106.4 no
C10 . C11 . H111 . 107.9 no
Ta1 . C11 . H111 . 109.3 no
H112 . C11 . H111 . 109.5 no
C10 . C12 . C13 . 122.4(6) yes
C10 . C12 . H121 . 118.4 no
C13 . C12 . H121 . 119.2 no
C12 . C13 . C14 . 120.8(6) yes
C12 . C13 . C15 . 118.7(6) yes
C14 . C13 . C15 . 120.5(6) yes
C13 . C14 . H141 . 109.7 no
C13 . C14 . H142 . 109.9 no
H141 . C14 . H142 . 109.0 no
C13 . C14 . H143 . 109.7 no
H141 . C14 . H143 . 109.1 no
H142 . C14 . H143 . 109.5 no
C13 . C15 . C16 . 121.8(6) yes
C13 . C15 . H151 . 119.1 no
C16 . C15 . H151 . 119.1 no
C9 . C16 . C15 . 117.8(6) yes
C9 . C16 . C17 . 124.0(6) yes
C15 . C16 . C17 . 118.1(6) yes
C16 . C17 . H173 . 109.1 no
C16 . C17 . H172 . 109.5 no
H173 . C17 . H172 . 109.1 no
C16 . C17 . H171 . 110.0 no
H173 . C17 . H171 . 109.4 no
H172 . C17 . H171 . 109.7 no
N8 . C18 . C19 . 107.0(6) yes
N8 . C18 . H181 . 126.0 no
C19 . C18 . H181 . 127.0 no
N6 . C19 . C18 . 106.0(5) yes
N6 . C19 . H191 . 126.6 no
C18 . C19 . H191 . 127.4 no
C3 . C20 . H201 . 109.3 no
C3 . C20 . H202 . 109.6 no
H201 . C20 . H202 . 109.1 no
C3 . C20 . H203 . 109.7 no
H201 . C20 . H203 . 109.7 no
H202 . C20 . H203 . 109.4 no
Ta1 . C21 . C22 . 153.0(4) yes
Ta1 . C21 . H211 . 101.8 no
C22 . C21 . H211 . 105.3 no
C21 . C22 . C23 . 111.1(5) yes
C21 . C22 . C24 . 107.8(5) yes
C23 . C22 . C24 . 108.6(6) yes
C21 . C22 . C25 . 110.1(5) yes
C23 . C22 . C25 . 109.4(6) yes
C24 . C22 . C25 . 109.8(6) yes
C22 . C23 . H233 . 109.3 no
C22 . C23 . H232 . 109.7 no
H233 . C23 . H232 . 109.5 no
C22 . C23 . H231 . 109.5 no
H233 . C23 . H231 . 109.4 no
H232 . C23 . H231 . 109.5 no
C22 . C24 . H242 . 109.5 no
C22 . C24 . H241 . 110.5 no
H242 . C24 . H241 . 109.1 no
C22 . C24 . H243 . 109.5 no
H242 . C24 . H243 . 109.0 no
H241 . C24 . H243 . 109.2 no
C22 . C25 . H251 . 109.3 no
C22 . C25 . H252 . 109.5 no
H251 . C25 . H252 . 109.2 no
C22 . C25 . H253 . 109.6 no
H251 . C25 . H253 . 109.6 no
H252 . C25 . H253 . 109.7 no
Ta1 . C26 . C27 . 124.3(4) yes
Ta1 . C26 . H262 . 106.1 no
C27 . C26 . H262 . 106.2 no
Ta1 . C26 . H261 . 104.8 no
C27 . C26 . H261 . 106.1 no
H262 . C26 . H261 . 108.6 no
C26 . C27 . C28 . 108.7(5) yes
C26 . C27 . C29 . 110.3(5) yes
C28 . C27 . C29 . 108.6(5) yes
C26 . C27 . C30 . 111.8(5) yes
C28 . C27 . C30 . 107.8(5) yes
C29 . C27 . C30 . 109.6(6) yes
C27 . C28 . H283 . 109.4 no
C27 . C28 . H282 . 109.3 no
H283 . C28 . H282 . 108.9 no
C27 . C28 . H281 . 110.0 no
H283 . C28 . H281 . 109.8 no
H282 . C28 . H281 . 109.4 no
C27 . C29 . H291 . 110.0 no
C27 . C29 . H292 . 110.1 no
H291 . C29 . H292 . 108.8 no
C27 . C29 . H293 . 110.4 no
H291 . C29 . H293 . 108.7 no
H292 . C29 . H293 . 108.8 no
C27 . C30 . H303 . 109.5 no
C27 . C30 . H302 . 108.9 no
H303 . C30 . H302 . 109.6 no
C27 . C30 . H301 . 109.2 no
H303 . C30 . H301 . 109.7 no
H302 . C30 . H301 . 110.0 no

loop_
_geom_bond_atom_site_label_1
_geom_bond_site_symmetry_1
_geom_bond_atom_site_label_2
_geom_bond_site_symmetry_2
_geom_bond_distance
_geom_bond_publ_flag
Ta1 . O2 . 1.893(4) yes
Ta1 . C7 . 2.265(6) yes
Ta1 . C11 . 2.232(6) yes
Ta1 . C21 . 1.922(5) yes
Ta1 . C26 . 2.238(6) yes
O2 . C3 . 1.431(6) yes
C3 . C4 . 1.517(8) yes
C3 . C5 . 1.508(9) yes
C3 . C20 . 1.515(9) yes
C4 . H41 . 0.962 no
C4 . H43 . 0.962 no
C4 . H42 . 0.960 no
C5 . N6 . 1.460(8) yes
C5 . H52 . 0.969 no
C5 . H51 . 0.967 no
N6 . C7 . 1.358(7) yes
N6 . C19 . 1.385(8) yes
C7 . N8 . 1.354(7) yes
N8 . C9 . 1.440(7) yes
N8 . C18 . 1.372(8) yes
C9 . C10 . 1.402(8) yes
C9 . C16 . 1.393(9) yes
C10 . C11 . 1.491(8) yes
C10 . C12 . 1.392(8) yes
C11 . H112 . 0.966 no
C11 . H111 . 0.970 no
C12 . C13 . 1.387(8) yes
C12 . H121 . 0.929 no
C13 . C14 . 1.508(9) yes
C13 . C15 . 1.378(9) yes
C14 . H141 . 0.955 no
C14 . H142 . 0.958 no
C14 . H143 . 0.960 no
C15 . C16 . 1.389(9) yes
C15 . H151 . 0.928 no
C16 . C17 . 1.514(9) yes
C17 . H173 . 0.959 no
C17 . H172 . 0.959 no
C17 . H171 . 0.960 no
C18 . C19 . 1.345(9) yes
C18 . H181 . 0.929 no
C19 . H191 . 0.931 no
C20 . H201 . 0.963 no
C20 . H202 . 0.959 no
C20 . H203 . 0.958 no
C21 . C22 . 1.501(8) yes
C21 . H211 . 0.930 no
C22 . C23 . 1.537(9) yes
C22 . C24 . 1.533(9) yes
C22 . C25 . 1.515(9) yes
C23 . H233 . 0.961 no
C23 . H232 . 0.962 no
C23 . H231 . 0.963 no
C24 . H242 . 0.962 no
C24 . H241 . 0.959 no
C24 . H243 . 0.961 no
C25 . H251 . 0.958 no
C25 . H252 . 0.960 no
C25 . H253 . 0.958 no
C26 . C27 . 1.556(8) yes
C26 . H262 . 0.969 no
C26 . H261 . 0.969 no
C27 . C28 . 1.533(8) yes
C27 . C29 . 1.522(9) yes
C27 . C30 . 1.523(9) yes
C28 . H283 . 0.963 no
C28 . H282 . 0.959 no
C28 . H281 . 0.961 no
C29 . H291 . 0.960 no
C29 . H292 . 0.963 no
C29 . H293 . 0.964 no
C30 . H303 . 0.963 no
C30 . H302 . 0.961 no
C30 . H301 . 0.961 no

loop_
_geom_hbond_atom_site_label_D
_geom_hbond_site_symmetry_D
_geom_hbond_atom_site_label_H
_geom_hbond_site_symmetry_H
_geom_hbond_atom_site_label_A
_geom_hbond_site_symmetry_A
_geom_hbond_angle_DHA
_geom_hbond_distance_DH
_geom_hbond_distance_HA
_geom_hbond_distance_DA
_geom_hbond_publ_flag
C28 . H283 . O2 . 146 0.96 2.56 3.408(10) yes
